data_7110250
loop_
_publ_author_name
'Dong-Mei Chen'
'Qian Qin'
'Zuo-Bang Sun'
'Qian Peng'
'Cui-Hua Zhao'

_publ_section_title
;
 Synthesis and properties of B,N-bridged p-terphenyls
;
_journal_name_full Chem.Commun.
_journal_page_first 782
_journal_paper_doi 10.1039/c3cc47141a
_journal_volume 50
_journal_year 2014
_chemical_formula_sum 'C34 H38 B N O'
_chemical_formula_weight 487.46
_chemical_name_systematic
; 
 ? 
;
_space_group_IT_number 2
_symmetry_cell_setting triclinic
_symmetry_space_group_name_Hall '-P 1'
_symmetry_space_group_name_H-M 'P -1'
_atom_sites_solution_hydrogens geom
_atom_sites_solution_primary direct
_atom_sites_solution_secondary difmap
_audit_creation_method SHELXL-97
_cell_angle_alpha 87.975(6)
_cell_angle_beta 76.800(5)
_cell_angle_gamma 73.219(5)
_cell_formula_units_Z 2
_cell_length_a 9.963(3)
_cell_length_b 11.105(3)
_cell_length_c 13.816(4)
_cell_measurement_temperature 293(2)
_cell_volume 1424.1(7)
_computing_structure_refinement 'SHELXL-97 (Sheldrick, 1997)'
_computing_structure_solution 'SHELXS-97 (Sheldrick, 1990)'
_diffrn_ambient_temperature 293(2)
_diffrn_measured_fraction_theta_full 0.987
_diffrn_measured_fraction_theta_max 0.987
_diffrn_radiation_monochromator graphite
_diffrn_radiation_source 'fine-focus sealed tube'
_diffrn_radiation_type MoK\a
_diffrn_radiation_wavelength 0.71073
_diffrn_reflns_av_R_equivalents 0.0373
_diffrn_reflns_av_sigmaI/netI 0.0857
_diffrn_reflns_limit_h_max 11
_diffrn_reflns_limit_h_min -10
_diffrn_reflns_limit_k_max 13
_diffrn_reflns_limit_k_min -13
_diffrn_reflns_limit_l_max 16
_diffrn_reflns_limit_l_min -8
_diffrn_reflns_number 7100
_diffrn_reflns_theta_full 25.00
_diffrn_reflns_theta_max 25.00
_diffrn_reflns_theta_min 1.92
_exptl_absorpt_coefficient_mu 0.066
_exptl_absorpt_correction_T_max 0.9934
_exptl_absorpt_correction_T_min 0.9901
_exptl_absorpt_correction_type multi-scan
_exptl_absorpt_process_details sadabs
_exptl_crystal_density_diffrn 1.137
_exptl_crystal_density_method 'not measured'
_exptl_crystal_F_000 524
_exptl_crystal_size_max 0.15
_exptl_crystal_size_mid 0.10
_exptl_crystal_size_min 0.10
_refine_diff_density_max 0.230
_refine_diff_density_min -0.182
_refine_diff_density_rms 0.047
_refine_ls_extinction_coef 0.012(4)
_refine_ls_extinction_expression Fc^*^=kFc[1+0.001xFc^2^\l^3^/sin(2\q)]^-1/4^
_refine_ls_extinction_method SHELXL
_refine_ls_goodness_of_fit_ref 0.969
_refine_ls_hydrogen_treatment mixed
_refine_ls_matrix_type full
_refine_ls_number_parameters 343
_refine_ls_number_reflns 4953
_refine_ls_number_restraints 0
_refine_ls_restrained_S_all 0.969
_refine_ls_R_factor_all 0.1298
_refine_ls_R_factor_gt 0.0686
_refine_ls_shift/su_max 0.003
_refine_ls_shift/su_mean 0.001
_refine_ls_structure_factor_coef Fsqd
_refine_ls_weighting_details 'calc w=1/[\s^2^(Fo^2^)+(0.1215P)^2^+0.0000P] where P=(Fo^2^+2Fc^2^)/3'
_refine_ls_weighting_scheme calc
_refine_ls_wR_factor_gt 0.1767
_refine_ls_wR_factor_ref 0.2242
_reflns_number_gt 2627
_reflns_number_total 4953
_reflns_threshold_expression >2sigma(I)
_cod_data_source_file c3cc47141a.txt
_cod_data_source_block p
_cod_original_sg_symbol_H-M p-1
_cod_database_code 7110250

loop_
_symmetry_equiv_pos_as_xyz
'x, y, z'
'-x, -y, -z'

loop_
_atom_site_label
_atom_site_type_symbol
_atom_site_fract_x
_atom_site_fract_y
_atom_site_fract_z
_atom_site_U_iso_or_equiv
_atom_site_adp_type
_atom_site_occupancy
_atom_site_symmetry_multiplicity
_atom_site_calc_flag
_atom_site_refinement_flags
O1 O 0.4127(2) 0.8015(2) 0.94378(17) 0.0624(7) Uani 1 1 d .
H1 H 0.3976 0.8639 0.9792 0.094 Uiso 1 1 calc R
N2 N 0.6278(3) 0.7222(2) 1.11908(19) 0.0529(7) Uani 1 1 d .
C7 C 0.6814(3) 0.7946(3) 1.0445(2) 0.0449(8) Uani 1 1 d .
C12 C 0.6610(3) 0.8133(3) 0.9467(2) 0.0431(7) Uani 1 1 d .
C20 C 0.7324(3) 0.5550(3) 0.8047(2) 0.0468(8) Uani 1 1 d .
C24 C 0.5238(3) 0.6654(3) 0.7403(2) 0.0468(8) Uani 1 1 d .
C19 C 0.6064(3) 0.6555(3) 0.8150(2) 0.0437(7) Uani 1 1 d .
C11 C 0.7379(3) 0.8877(3) 0.8885(2) 0.0471(8) Uani 1 1 d .
C8 C 0.7725(3) 0.8499(3) 1.0818(2) 0.0513(8) Uani 1 1 d .
C13 C 0.7249(3) 0.9140(3) 0.7838(2) 0.0499(8) Uani 1 1 d .
C31 C 0.8266(3) 0.5276(3) 0.8808(2) 0.0532(9) Uani 1 1 d .
H31 H 0.7793 0.5889 0.9363 0.064 Uiso 1 1 calc R
C5 C 0.7683(3) 0.8109(3) 1.1821(2) 0.0563(9) Uani 1 1 d .
C23 C 0.5733(3) 0.5767(3) 0.6625(2) 0.0548(9) Uani 1 1 d .
H23 H 0.5191 0.5834 0.6149 0.066 Uiso 1 1 calc R
C14 C 0.5932(4) 0.9743(3) 0.7630(2) 0.0558(9) Uani 1 1 d .
H14 H 0.5118 0.9983 0.8149 0.067 Uiso 1 1 calc R
C25 C 0.3820(3) 0.7646(3) 0.7438(3) 0.0574(9) Uani 1 1 d .
H25 H 0.3810 0.8372 0.7825 0.069 Uiso 1 1 calc R
C22 C 0.6989(4) 0.4788(3) 0.6519(2) 0.0578(9) Uani 1 1 d .
C6 C 0.6777(3) 0.7330(3) 1.2023(2) 0.0572(9) Uani 1 1 d .
C21 C 0.7763(3) 0.4704(3) 0.7241(2) 0.0576(9) Uani 1 1 d .
H21 H 0.8613 0.4054 0.7186 0.069 Uiso 1 1 calc R
C27 C 0.2567(4) 0.7169(4) 0.7974(3) 0.0857(13) Uani 1 1 d .
H27A H 0.2516 0.6485 0.7592 0.129 Uiso 1 1 calc R
H27B H 0.1685 0.7838 0.8052 0.129 Uiso 1 1 calc R
H27C H 0.2710 0.6883 0.8617 0.129 Uiso 1 1 calc R
C9 C 0.8443(4) 0.9231(3) 1.0210(3) 0.0644(10) Uani 1 1 d .
H9 H 0.9039 0.9596 1.0449 0.077 Uiso 1 1 calc R
C4 C 0.8339(4) 0.8351(4) 1.2570(3) 0.0776(12) Uani 1 1 d .
H4 H 0.8959 0.8853 1.2449 0.093 Uiso 1 1 calc R
C10 C 0.8284(3) 0.9422(3) 0.9249(3) 0.0614(9) Uani 1 1 d .
H10 H 0.8775 0.9914 0.8839 0.074 Uiso 1 1 calc R
C15 C 0.5800(4) 0.9998(3) 0.6663(3) 0.0666(10) Uani 1 1 d .
H15 H 0.4905 1.0412 0.6537 0.080 Uiso 1 1 calc R
C3 C 0.8038(5) 0.7826(5) 1.3479(3) 0.0917(15) Uani 1 1 d .
H3 H 0.8454 0.7984 1.3982 0.110 Uiso 1 1 calc R
B1 B 0.5567(4) 0.7568(3) 0.9026(3) 0.0451(9) Uani 1 1 d .
C32 C 0.9745(4) 0.5447(4) 0.8371(3) 0.0812(12) Uani 1 1 d .
H32A H 1.0222 0.4877 0.7809 0.122 Uiso 1 1 calc R
H32B H 1.0307 0.5274 0.8866 0.122 Uiso 1 1 calc R
H32C H 0.9639 0.6296 0.8163 0.122 Uiso 1 1 calc R
C1 C 0.6499(4) 0.6802(4) 1.2948(3) 0.0743(11) Uani 1 1 d .
H1A H 0.5900 0.6282 1.3081 0.089 Uiso 1 1 calc R
C16 C 0.6986(5) 0.9642(4) 0.5892(3) 0.0799(12) Uani 1 1 d .
H16 H 0.6896 0.9790 0.5239 0.096 Uiso 1 1 calc R
C33 C 0.8401(4) 0.3964(4) 0.9225(3) 0.0761(11) Uani 1 1 d .
H33A H 0.7459 0.3881 0.9504 0.114 Uiso 1 1 calc R
H33B H 0.8940 0.3847 0.9733 0.114 Uiso 1 1 calc R
H33C H 0.8890 0.3341 0.8700 0.114 Uiso 1 1 calc R
C28 C 0.7486(5) 0.3850(4) 0.5647(3) 0.0816(12) Uani 1 1 d .
H28 H 0.6692 0.4006 0.5308 0.098 Uiso 1 1 calc R
C26 C 0.3611(5) 0.8106(4) 0.6404(3) 0.0841(13) Uani 1 1 d .
H26A H 0.4437 0.8350 0.6055 0.126 Uiso 1 1 calc R
H26B H 0.2766 0.8814 0.6477 0.126 Uiso 1 1 calc R
H26C H 0.3498 0.7439 0.6034 0.126 Uiso 1 1 calc R
C18 C 0.8436(4) 0.8818(4) 0.7050(3) 0.0754(11) Uani 1 1 d .
H18 H 0.9341 0.8428 0.7169 0.091 Uiso 1 1 calc R
C2 C 0.5312(4) 0.6469(4) 1.1161(3) 0.0769(11) Uani 1 1 d .
H2A H 0.4333 0.6989 1.1347 0.115 Uiso 1 1 calc R
H2B H 0.5464 0.5797 1.1617 0.115 Uiso 1 1 calc R
H2C H 0.5500 0.6124 1.0500 0.115 Uiso 1 1 calc R
C30 C 0.7781(5) 0.2511(4) 0.5963(3) 0.0960(15) Uani 1 1 d .
H30A H 0.8502 0.2338 0.6347 0.144 Uiso 1 1 calc R
H30B H 0.8118 0.1958 0.5385 0.144 Uiso 1 1 calc R
H30C H 0.6912 0.2380 0.6360 0.144 Uiso 1 1 calc R
C17 C 0.7140(5) 0.7077(5) 1.3661(3) 0.0940(15) Uani 1 1 d .
H17 H 0.6957 0.6741 1.4287 0.113 Uiso 1 1 calc R
C1A C 0.8294(5) 0.9071(4) 0.6086(3) 0.0881(13) Uani 1 1 d .
H1AA H 0.9104 0.8847 0.5564 0.106 Uiso 1 1 calc R
C29 C 0.8753(6) 0.4036(4) 0.4902(3) 0.1170(18) Uani 1 1 d .
H29A H 0.8518 0.4882 0.4675 0.176 Uiso 1 1 calc R
H29B H 0.8995 0.3455 0.4348 0.176 Uiso 1 1 calc R
H29C H 0.9560 0.3891 0.5206 0.176 Uiso 1 1 calc R

loop_
_atom_site_aniso_label
_atom_site_aniso_U_11
_atom_site_aniso_U_22
_atom_site_aniso_U_33
_atom_site_aniso_U_23
_atom_site_aniso_U_13
_atom_site_aniso_U_12
O1 0.0465(13) 0.0811(18) 0.0595(16) -0.0147(12) -0.0113(11) -0.0168(11)
N2 0.0557(16) 0.0617(17) 0.0433(16) 0.0029(13) -0.0159(13) -0.0167(13)
C7 0.0421(17) 0.0511(18) 0.0391(18) -0.0055(15) -0.0089(14) -0.0092(14)
C12 0.0408(16) 0.0479(18) 0.0392(18) -0.0068(14) -0.0088(13) -0.0101(14)
C20 0.0476(18) 0.0502(18) 0.0468(19) -0.0019(15) -0.0165(15) -0.0155(15)
C24 0.0513(18) 0.0506(19) 0.0451(19) 0.0030(15) -0.0191(15) -0.0186(15)
C19 0.0431(17) 0.0495(18) 0.0414(18) -0.0018(14) -0.0130(14) -0.0150(14)
C11 0.0412(17) 0.0548(19) 0.0428(19) -0.0050(15) -0.0049(14) -0.0127(14)
C8 0.0413(17) 0.063(2) 0.048(2) -0.0126(17) -0.0102(15) -0.0103(16)
C13 0.0526(19) 0.0496(19) 0.0446(19) -0.0003(15) -0.0063(16) -0.0139(15)
C31 0.0473(18) 0.057(2) 0.056(2) -0.0077(17) -0.0220(16) -0.0059(15)
C5 0.0470(19) 0.068(2) 0.047(2) -0.0154(17) -0.0196(15) 0.0031(17)
C23 0.060(2) 0.059(2) 0.052(2) -0.0026(17) -0.0264(17) -0.0172(17)
C14 0.055(2) 0.057(2) 0.050(2) 0.0016(17) -0.0077(16) -0.0113(16)
C25 0.054(2) 0.061(2) 0.060(2) 0.0010(17) -0.0275(17) -0.0107(16)
C22 0.066(2) 0.060(2) 0.050(2) -0.0050(17) -0.0213(17) -0.0154(18)
C6 0.053(2) 0.062(2) 0.046(2) -0.0037(17) -0.0138(16) 0.0016(17)
C21 0.0500(19) 0.057(2) 0.061(2) -0.0105(18) -0.0181(17) -0.0029(16)
C27 0.046(2) 0.107(3) 0.109(3) -0.006(3) -0.025(2) -0.021(2)
C9 0.051(2) 0.084(3) 0.068(3) -0.015(2) -0.0175(18) -0.0294(19)
C4 0.062(2) 0.099(3) 0.066(3) -0.023(2) -0.031(2) 0.002(2)
C10 0.054(2) 0.077(2) 0.058(2) -0.0044(19) -0.0059(17) -0.0313(18)
C15 0.075(2) 0.061(2) 0.061(2) 0.0060(19) -0.019(2) -0.0130(19)
C3 0.083(3) 0.116(4) 0.059(3) -0.029(3) -0.039(2) 0.019(3)
B1 0.0408(19) 0.051(2) 0.044(2) 0.0054(17) -0.0124(16) -0.0123(16)
C32 0.054(2) 0.098(3) 0.099(3) 0.000(2) -0.032(2) -0.022(2)
C1 0.084(3) 0.076(3) 0.048(2) 0.0100(19) -0.017(2) 0.001(2)
C16 0.105(3) 0.074(3) 0.045(2) 0.0096(19) -0.017(2) -0.004(2)
C33 0.083(3) 0.076(3) 0.076(3) 0.007(2) -0.038(2) -0.017(2)
C28 0.082(3) 0.083(3) 0.076(3) -0.030(2) -0.027(2) -0.007(2)
C26 0.104(3) 0.073(3) 0.082(3) 0.003(2) -0.056(2) -0.007(2)
C18 0.056(2) 0.095(3) 0.056(2) 0.005(2) -0.0020(19) -0.001(2)
C2 0.086(3) 0.090(3) 0.067(3) 0.018(2) -0.021(2) -0.045(2)
C30 0.100(3) 0.084(3) 0.105(4) -0.038(3) -0.009(3) -0.034(3)
C17 0.102(4) 0.100(4) 0.053(3) 0.000(2) -0.028(3) 0.021(3)
C1A 0.080(3) 0.105(3) 0.049(2) 0.006(2) 0.006(2) 0.003(3)
C29 0.153(5) 0.094(4) 0.067(3) -0.008(3) 0.005(3) 0.000(3)

loop_
_atom_type_symbol
_atom_type_description
_atom_type_scat_dispersion_real
_atom_type_scat_dispersion_imag
_atom_type_scat_source
C C 0.0033 0.0016 'International Tables Vol C Tables 4.2.6.8 and 6.1.1.4'
H H 0.0000 0.0000 'International Tables Vol C Tables 4.2.6.8 and 6.1.1.4'
B B 0.0013 0.0007 'International Tables Vol C Tables 4.2.6.8 and 6.1.1.4'
N N 0.0061 0.0033 'International Tables Vol C Tables 4.2.6.8 and 6.1.1.4'
O O 0.0106 0.0060 'International Tables Vol C Tables 4.2.6.8 and 6.1.1.4'

loop_
_geom_angle_atom_site_label_1
_geom_angle_atom_site_label_2
_geom_angle_atom_site_label_3
_geom_angle
B1 O1 H1 109.5
C6 N2 C7 109.5(3)
C6 N2 C2 122.4(3)
C7 N2 C2 128.0(3)
N2 C7 C12 130.5(3)
N2 C7 C8 107.5(3)
C12 C7 C8 122.0(3)
C11 C12 C7 115.7(3)
C11 C12 B1 120.4(3)
C7 C12 B1 123.9(3)
C21 C20 C19 120.6(3)
C21 C20 C31 115.8(3)
C19 C20 C31 123.5(3)
C23 C24 C19 118.7(3)
C23 C24 C25 117.5(3)
C19 C24 C25 123.7(3)
C20 C19 C24 117.5(3)
C20 C19 B1 122.2(3)
C24 C19 B1 120.3(3)
C12 C11 C10 122.5(3)
C12 C11 C13 120.5(3)
C10 C11 C13 117.0(3)
C9 C8 C7 119.5(3)
C9 C8 C5 133.6(3)
C7 C8 C5 106.9(3)
C14 C13 C18 117.8(3)
C14 C13 C11 120.6(3)
C18 C13 C11 121.6(3)
C32 C31 C33 110.8(3)
C32 C31 C20 111.4(3)
C33 C31 C20 111.7(3)
C32 C31 H31 107.6
C33 C31 H31 107.6
C20 C31 H31 107.6
C6 C5 C4 119.3(4)
C6 C5 C8 107.0(3)
C4 C5 C8 133.7(4)
C22 C23 C24 123.5(3)
C22 C23 H23 118.2
C24 C23 H23 118.2
C13 C14 C15 121.1(3)
C13 C14 H14 119.4
C15 C14 H14 119.4
C24 C25 C27 110.6(3)
C24 C25 C26 113.2(3)
C27 C25 C26 110.2(3)
C24 C25 H25 107.5
C27 C25 H25 107.5
C26 C25 H25 107.5
C21 C22 C23 117.0(3)
C21 C22 C28 121.7(3)
C23 C22 C28 121.2(3)
N2 C6 C1 129.8(4)
N2 C6 C5 109.0(3)
C1 C6 C5 121.2(3)
C22 C21 C20 122.6(3)
C22 C21 H21 118.7
C20 C21 H21 118.7
C25 C27 H27A 109.5
C25 C27 H27B 109.5
H27A C27 H27B 109.5
C25 C27 H27C 109.5
H27A C27 H27C 109.5
H27B C27 H27C 109.5
C8 C9 C10 120.2(3)
C8 C9 H9 119.9
C10 C9 H9 119.9
C3 C4 C5 118.3(4)
C3 C4 H4 120.8
C5 C4 H4 120.8
C9 C10 C11 120.1(3)
C9 C10 H10 119.9
C11 C10 H10 119.9
C16 C15 C14 120.1(4)
C16 C15 H15 120.0
C14 C15 H15 120.0
C17 C3 C4 121.3(4)
C17 C3 H3 119.4
C4 C3 H3 119.4
O1 B1 C19 117.9(3)
O1 B1 C12 116.9(3)
C19 B1 C12 125.2(3)
C31 C32 H32A 109.5
C31 C32 H32B 109.5
H32A C32 H32B 109.5
C31 C32 H32C 109.5
H32A C32 H32C 109.5
H32B C32 H32C 109.5
C17 C1 C6 117.7(4)
C17 C1 H1A 121.2
C6 C1 H1A 121.2
C1A C16 C15 119.5(4)
C1A C16 H16 120.3
C15 C16 H16 120.3
C31 C33 H33A 109.5
C31 C33 H33B 109.5
H33A C33 H33B 109.5
C31 C33 H33C 109.5
H33A C33 H33C 109.5
H33B C33 H33C 109.5
C29 C28 C30 110.8(4)
C29 C28 C22 112.4(3)
C30 C28 C22 112.9(4)
C29 C28 H28 106.8
C30 C28 H28 106.8
C22 C28 H28 106.8
C25 C26 H26A 109.5
C25 C26 H26B 109.5
H26A C26 H26B 109.5
C25 C26 H26C 109.5
H26A C26 H26C 109.5
H26B C26 H26C 109.5
C13 C18 C1A 120.7(4)
C13 C18 H18 119.7
C1A C18 H18 119.7
N2 C2 H2A 109.5
N2 C2 H2B 109.5
H2A C2 H2B 109.5
N2 C2 H2C 109.5
H2A C2 H2C 109.5
H2B C2 H2C 109.5
C28 C30 H30A 109.5
C28 C30 H30B 109.5
H30A C30 H30B 109.5
C28 C30 H30C 109.5
H30A C30 H30C 109.5
H30B C30 H30C 109.5
C3 C17 C1 122.2(4)
C3 C17 H17 118.9
C1 C17 H17 118.9
C16 C1A C18 120.8(4)
C16 C1A H1AA 119.6
C18 C1A H1AA 119.6
C28 C29 H29A 109.5
C28 C29 H29B 109.5
H29A C29 H29B 109.5
C28 C29 H29C 109.5
H29A C29 H29C 109.5
H29B C29 H29C 109.5

loop_
_geom_bond_atom_site_label_1
_geom_bond_atom_site_label_2
_geom_bond_distance
O1 B1 1.365(4)
O1 H1 0.8200
N2 C6 1.373(4)
N2 C7 1.389(4)
N2 C2 1.454(4)
C7 C12 1.411(4)
C7 C8 1.423(4)
C12 C11 1.397(4)
C12 B1 1.594(4)
C20 C21 1.388(4)
C20 C19 1.401(4)
C20 C31 1.530(4)
C24 C23 1.385(4)
C24 C19 1.444(4)
C24 C25 1.511(4)
C19 B1 1.573(5)
C11 C10 1.405(4)
C11 C13 1.494(4)
C8 C9 1.375(5)
C8 C5 1.432(5)
C13 C14 1.380(4)
C13 C18 1.381(5)
C31 C32 1.523(5)
C31 C33 1.528(5)
C31 H31 0.9800
C5 C6 1.400(5)
C5 C4 1.414(4)
C23 C22 1.383(4)
C23 H23 0.9300
C14 C15 1.383(5)
C14 H14 0.9300
C25 C27 1.523(5)
C25 C26 1.539(5)
C25 H25 0.9800
C22 C21 1.379(4)
C22 C28 1.517(5)
C6 C1 1.391(5)
C21 H21 0.9300
C27 H27A 0.9600
C27 H27B 0.9600
C27 H27C 0.9600
C9 C10 1.375(5)
C9 H9 0.9300
C4 C3 1.374(6)
C4 H4 0.9300
C10 H10 0.9300
C15 C16 1.369(5)
C15 H15 0.9300
C3 C17 1.367(7)
C3 H3 0.9300
C32 H32A 0.9600
C32 H32B 0.9600
C32 H32C 0.9600
C1 C17 1.375(6)
C1 H1A 0.9300
C16 C1A 1.358(5)
C16 H16 0.9300
C33 H33A 0.9600
C33 H33B 0.9600
C33 H33C 0.9600
C28 C29 1.496(6)
C28 C30 1.499(6)
C28 H28 0.9800
C26 H26A 0.9600
C26 H26B 0.9600
C26 H26C 0.9600
C18 C1A 1.382(5)
C18 H18 0.9300
C2 H2A 0.9600
C2 H2B 0.9600
C2 H2C 0.9600
C30 H30A 0.9600
C30 H30B 0.9600
C30 H30C 0.9600
C17 H17 0.9300
C1A H1AA 0.9300
C29 H29A 0.9600
C29 H29B 0.9600
C29 H29C 0.9600
